data_2242990
loop_
_publ_author_name
'Andriichuk, Irina L.'
'Tsymbal, Liudmyla V.'
'Arion, Vladimir B.'
'Lampeka, Yaroslaw D.'

_publ_section_title
;
 Crystal structures of
 <i>trans</i>-diaqua(3-<i>R</i>-1,3,5,8,12-pentaazacyclotetradecane)copper(II)
 isophthalate hydrates (<i>R</i> = benzyl or pyridin-3-ylmethyl)
;
_journal_coeditor_code HB7828
_journal_issue 7
_journal_name_full 'Acta Crystallographica Section E'
_journal_page_first 1015
_journal_page_last 1019
_journal_paper_doi 10.1107/S2056989019008387
_journal_volume 75
_journal_year 2019
_chemical_formula_iupac '[Cu (C16 H29 N5) (H2 O)2] (C8 H4 O4), H2 O'
_chemical_formula_moiety 'C16 H33 Cu N5 O2 2+, C8 H4 O4 2-, H2 O'
_chemical_formula_sum 'C24 H39 Cu N5 O7'
_chemical_formula_weight 573.14
_chemical_name_systematic
'<i>trans</i>-Diaqua(3-benzyl-1,3,5,8,12-pentaazacyclotetradecane-\k^4^<i>N</i>^1^,<i>N</i>^5^,<i>N</i>^8^,<i>N</i>^12^)copper(II) isophthalate monohydrate'
_space_group_crystal_system monoclinic
_space_group_IT_number 14
_space_group_name_Hall '-P 2yn'
_space_group_name_H-M_alt 'P 1 21/n 1'
_symmetry_space_group_name_Hall '-P 2yn'
_symmetry_space_group_name_H-M 'P 1 21/n 1'
_atom_sites_solution_hydrogens mixed
_atom_sites_solution_primary direct
_audit_creation_method SHELXL-2014
_cell_angle_alpha 90
_cell_angle_beta 92.159(3)
_cell_angle_gamma 90
_cell_formula_units_Z 4
_cell_length_a 7.2625(3)
_cell_length_b 17.8132(7)
_cell_length_c 21.1511(9)
_cell_measurement_reflns_used 6434
_cell_measurement_temperature 296(2)
_cell_measurement_theta_max 24.767
_cell_measurement_theta_min 2.876
_cell_volume 2734.34(19)
_computing_cell_refinement
;
SAINT (Bruker, 2007)
;
_computing_data_collection
;
APEX2 (Bruker, 2007)
;
_computing_data_reduction
;
SAINT (Bruker, 2007)
;
_computing_molecular_graphics
;
Mercury (Macrae <i>et al.</i>,  2008)
;
_computing_publication_material
;
publCIF (Westrip, 2010)
;
_computing_structure_refinement
;
SHELXL2014 (Sheldrick, 2015b)
;
_computing_structure_solution
;
SHELXS2014 (Sheldrick, 2015a)
;
_diffrn_ambient_temperature 296(2)
_diffrn_measured_fraction_theta_full 0.999
_diffrn_measured_fraction_theta_max 0.998
_diffrn_measurement_device_type 'Bruker X8 APEXII CCD'
_diffrn_measurement_method '\f and \w scans'
_diffrn_radiation_type MoK\a
_diffrn_radiation_wavelength 0.71073
_diffrn_reflns_av_R_equivalents 0.0697
_diffrn_reflns_av_unetI/netI 0.0257
_diffrn_reflns_limit_h_max 9
_diffrn_reflns_limit_h_min -9
_diffrn_reflns_limit_k_max 22
_diffrn_reflns_limit_k_min -22
_diffrn_reflns_limit_l_max 26
_diffrn_reflns_limit_l_min -26
_diffrn_reflns_number 137978
_diffrn_reflns_theta_full 25.242
_diffrn_reflns_theta_max 26.337
_diffrn_reflns_theta_min 2.482
_diffrn_source 'fine-focus sealed tube'
_exptl_absorpt_coefficient_mu 0.849
_exptl_absorpt_correction_T_max 0.9668
_exptl_absorpt_correction_T_min 0.7847
_exptl_absorpt_correction_type multi-scan
_exptl_absorpt_process_details
;
(SADABS; Bruker, 2007)
;
_exptl_crystal_colour violet
_exptl_crystal_density_diffrn 1.392
_exptl_crystal_description plate
_exptl_crystal_F_000 1212
_exptl_crystal_size_max 0.300
_exptl_crystal_size_mid 0.250
_exptl_crystal_size_min 0.040
_refine_diff_density_max 0.250
_refine_diff_density_min -0.240
_refine_ls_extinction_method none
_refine_ls_goodness_of_fit_ref 1.016
_refine_ls_hydrogen_treatment constr
_refine_ls_matrix_type full
_refine_ls_number_parameters 334
_refine_ls_number_reflns 5555
_refine_ls_number_restraints 9
_refine_ls_restrained_S_all 1.016
_refine_ls_R_factor_all 0.0536
_refine_ls_R_factor_gt 0.0322
_refine_ls_shift/su_max 0.001
_refine_ls_shift/su_mean 0.000
_refine_ls_structure_factor_coef Fsqd
_refine_ls_weighting_details 'w=1/[\s^2^(Fo^2^)+(0.0366P)^2^+1.2028P] where P=(Fo^2^+2Fc^2^)/3'
_refine_ls_weighting_scheme calc
_refine_ls_wR_factor_gt 0.0740
_refine_ls_wR_factor_ref 0.0843
_reflns_number_gt 4193
_reflns_number_total 5555
_reflns_threshold_expression 'I > 2\s(I)'
_cod_data_source_file hb7828sup1.cif
_cod_data_source_block I
_cod_database_code 2242990
_shelx_space_group_comment
;
The symmetry employed for this shelxl refinement is uniquely defined
by the following loop, which should always be used as a source of
symmetry information in preference to the above space-group names.
They are only intended as comments.
;
_shelx_estimated_absorpt_t_min 0.785
_shelx_estimated_absorpt_t_max 0.967
_shelxl_version_number 2.014

loop_
_space_group_symop_operation_xyz
'x, y, z'
'-x+1/2, y+1/2, -z+1/2'
'-x, -y, -z'
'x-1/2, -y-1/2, z-1/2'

loop_
_atom_site_type_symbol
_atom_site_label
_atom_site_fract_x
_atom_site_fract_y
_atom_site_fract_z
_atom_site_U_iso_or_equiv
_atom_site_adp_type
_atom_site_calc_flag
_atom_site_occupancy
Cu Cu1 0.37585(3) 1.01815(2) 0.78932(2) 0.03694(9) Uani d 1
O O1 0.5450(3) 0.40229(9) 0.54740(8) 0.0648(5) Uani d 1
O O2 0.6548(2) 0.39430(8) 0.64621(7) 0.0487(4) Uani d 1
O O3 0.8446(2) 0.05140(8) 0.67653(8) 0.0532(4) Uani d 1
O O4 0.9001(2) 0.15648(9) 0.73008(7) 0.0498(4) Uani d 1
O O3W 0.5996(3) 0.55120(10) 0.56962(8) 0.0648(5) Uani d 1
H H3WA 0.5628 0.5751 0.5349 0.097 Uiso d 1
H H3WB 0.5787 0.5037 0.5639 0.097 Uiso d 1
N N1 0.2874(2) 1.12200(10) 0.76576(8) 0.0401(4) Uani d 1
H H1 0.1526 1.1199 0.7621 0.048 Uiso calc 1
N N2 0.4363(2) 1.00637(9) 0.69696(8) 0.0375(4) Uani d 1
H H2 0.5687 1.0154 0.6936 0.045 Uiso calc 1
N N3 0.4758(2) 0.86889(10) 0.70197(9) 0.0429(4) Uani d 1
N N4 0.4561(2) 0.91310(9) 0.81190(8) 0.0374(4) Uani d 1
H H4 0.5906 0.9132 0.8175 0.045 Uiso calc 1
N N5 0.3123(2) 1.02892(11) 0.88106(8) 0.0432(4) Uani d 1
H H5 0.1787 1.0222 0.8828 0.052 Uiso calc 1
C C1 0.3531(3) 1.13819(13) 0.70214(11) 0.0502(6) Uani d 1
H H1A 0.4803 1.1548 0.7051 0.060 Uiso calc 1
H H1B 0.2794 1.1778 0.6825 0.060 Uiso calc 1
C C2 0.3377(3) 1.06781(13) 0.66276(10) 0.0478(6) Uani d 1
H H2A 0.2091 1.0545 0.6555 0.057 Uiso calc 1
H H2B 0.3916 1.0760 0.6221 0.057 Uiso calc 1
C C3 0.3946(3) 0.93131(12) 0.66827(10) 0.0441(5) Uani d 1
H H3A 0.2620 0.9245 0.6658 0.053 Uiso calc 1
H H3B 0.4374 0.9309 0.6254 0.053 Uiso calc 1
C C4 0.4046(3) 0.85523(12) 0.76317(11) 0.0446(5) Uani d 1
H H4A 0.4487 0.8067 0.7781 0.054 Uiso calc 1
H H4B 0.2713 0.8525 0.7590 0.054 Uiso calc 1
C C5 0.3781(3) 0.89603(13) 0.87395(10) 0.0473(6) Uani d 1
H H5A 0.4432 0.8541 0.8936 0.057 Uiso calc 1
H H5B 0.2491 0.8826 0.8684 0.057 Uiso calc 1
C C6 0.3982(3) 0.96466(14) 0.91516(10) 0.0478(6) Uani d 1
H H6A 0.3382 0.9565 0.9548 0.057 Uiso calc 1
H H6B 0.5276 0.9749 0.9245 0.057 Uiso calc 1
C C7 0.3557(4) 1.10175(14) 0.91163(11) 0.0547(6) Uani d 1
H H7A 0.4882 1.1091 0.9133 0.066 Uiso calc 1
H H7B 0.3146 1.1009 0.9547 0.066 Uiso calc 1
C C8 0.2646(4) 1.16677(15) 0.87651(12) 0.0619(7) Uani d 1
H H8A 0.1334 1.1569 0.8722 0.074 Uiso calc 1
H H8B 0.2807 1.2117 0.9020 0.074 Uiso calc 1
C C9 0.3361(3) 1.18222(13) 0.81163(12) 0.0533(6) Uani d 1
H H9A 0.2854 1.2294 0.7961 0.064 Uiso calc 1
H H9B 0.4691 1.1873 0.8149 0.064 Uiso calc 1
C C10 0.6775(3) 0.86203(15) 0.69872(11) 0.0517(6) Uani d 1
H H10A 0.7207 0.8244 0.7290 0.062 Uiso calc 1
H H10B 0.7337 0.9095 0.7109 0.062 Uiso calc 1
C C11 0.7397(3) 0.84076(13) 0.63423(12) 0.0471(6) Uani d 1
C C12 0.7251(3) 0.76725(14) 0.61308(14) 0.0579(7) Uani d 1
H H12 0.6735 0.7310 0.6387 0.069 Uiso calc 1
C C13 0.7863(4) 0.74730(17) 0.55453(16) 0.0745(9) Uani d 1
H H13 0.7773 0.6977 0.5412 0.089 Uiso calc 1
C C14 0.8599(5) 0.7999(2) 0.51605(17) 0.0875(10) Uani d 1
H H14 0.9000 0.7864 0.4764 0.105 Uiso calc 1
C C15 0.8740(5) 0.8718(2) 0.53593(17) 0.0938(11) Uani d 1
H H15 0.9238 0.9077 0.5097 0.113 Uiso calc 1
C C16 0.8155(4) 0.89255(16) 0.59478(14) 0.0696(8) Uani d 1
H H16 0.8276 0.9422 0.6079 0.084 Uiso calc 1
C C17 0.6606(3) 0.28470(11) 0.58309(9) 0.0336(4) Uani d 1
C C18 0.6232(3) 0.25013(13) 0.52558(10) 0.0467(6) Uani d 1
H H18 0.5736 0.2779 0.4918 0.056 Uiso calc 1
C C19 0.6587(4) 0.17463(14) 0.51781(11) 0.0573(7) Uani d 1
H H19 0.6332 0.1519 0.4789 0.069 Uiso calc 1
C C20 0.7320(3) 0.13288(12) 0.56760(10) 0.0473(5) Uani d 1
H H20 0.7542 0.0819 0.5623 0.057 Uiso calc 1
C C21 0.7726(3) 0.16653(11) 0.62556(9) 0.0333(4) Uani d 1
C C22 0.7357(3) 0.24223(11) 0.63274(9) 0.0321(4) Uani d 1
H H22 0.7617 0.2651 0.6716 0.039 Uiso calc 1
C C23 0.6174(3) 0.36688(12) 0.59299(10) 0.0391(5) Uani d 1
C C24 0.8464(3) 0.12152(12) 0.68160(10) 0.0372(5) Uani d 1
O O2W 0.05598(19) 0.97303(9) 0.76801(8) 0.0524(4) Uani d 1
H H2WA -0.0020 0.9507 0.7957 0.079 Uiso d 1
H H2WB -0.0090 0.9958 0.7401 0.079 Uiso d 1
O O1W 0.6919(2) 1.06796(10) 0.81644(7) 0.0537(4) Uani d 1
H H1WA 0.7519 1.0591 0.8508 0.081 Uiso d 1
H H1WB 0.7511 1.0939 0.7887 0.081 Uiso d 1

loop_
_atom_site_aniso_label
_atom_site_aniso_U_11
_atom_site_aniso_U_22
_atom_site_aniso_U_33
_atom_site_aniso_U_12
_atom_site_aniso_U_13
_atom_site_aniso_U_23
Cu1 0.03746(15) 0.03986(14) 0.03343(14) 0.00188(11) 0.00046(10) 0.00340(11)
O1 0.0916(14) 0.0464(9) 0.0544(10) 0.0095(9) -0.0229(10) 0.0123(8)
O2 0.0523(10) 0.0434(8) 0.0498(9) 0.0096(7) -0.0069(8) -0.0060(7)
O3 0.0622(11) 0.0351(8) 0.0616(10) 0.0028(7) -0.0075(8) 0.0095(8)
O4 0.0569(10) 0.0465(9) 0.0449(9) 0.0043(7) -0.0150(8) 0.0056(7)
O3W 0.0889(14) 0.0498(10) 0.0538(10) 0.0027(9) -0.0241(10) 0.0014(8)
N1 0.0305(9) 0.0447(10) 0.0450(10) 0.0021(8) 0.0004(8) 0.0029(8)
N2 0.0298(9) 0.0452(10) 0.0374(9) 0.0005(7) 0.0000(7) 0.0046(8)
N3 0.0361(10) 0.0463(10) 0.0461(10) 0.0027(8) -0.0019(8) -0.0040(8)
N4 0.0302(9) 0.0430(10) 0.0388(9) 0.0005(7) -0.0001(7) 0.0053(8)
N5 0.0323(10) 0.0586(12) 0.0386(10) 0.0044(8) 0.0018(8) 0.0006(9)
C1 0.0470(14) 0.0473(13) 0.0569(15) 0.0057(11) 0.0096(11) 0.0173(11)
C2 0.0450(13) 0.0606(15) 0.0380(12) 0.0058(11) 0.0027(10) 0.0151(11)
C3 0.0384(12) 0.0541(13) 0.0394(12) -0.0003(10) -0.0054(10) -0.0062(10)
C4 0.0380(12) 0.0415(12) 0.0542(14) -0.0048(10) 0.0008(10) 0.0006(10)
C5 0.0426(13) 0.0539(14) 0.0455(13) 0.0003(11) 0.0051(10) 0.0159(11)
C6 0.0404(13) 0.0688(16) 0.0343(11) 0.0036(11) 0.0019(10) 0.0103(11)
C7 0.0524(15) 0.0682(16) 0.0436(13) 0.0079(12) 0.0010(11) -0.0132(12)
C8 0.0598(17) 0.0633(16) 0.0624(16) 0.0155(13) 0.0003(13) -0.0174(13)
C9 0.0513(15) 0.0437(13) 0.0643(16) 0.0066(11) -0.0051(12) -0.0030(12)
C10 0.0400(13) 0.0639(15) 0.0507(14) 0.0025(11) -0.0046(11) -0.0016(12)
C11 0.0353(12) 0.0454(13) 0.0602(15) 0.0056(10) -0.0024(11) -0.0046(11)
C12 0.0420(14) 0.0463(13) 0.0846(19) 0.0036(11) -0.0067(13) -0.0028(13)
C13 0.0559(18) 0.0638(18) 0.103(2) 0.0145(14) -0.0066(17) -0.0377(18)
C14 0.077(2) 0.103(3) 0.083(2) 0.005(2) 0.0206(18) -0.037(2)
C15 0.108(3) 0.088(2) 0.088(2) -0.008(2) 0.044(2) -0.007(2)
C16 0.079(2) 0.0523(15) 0.079(2) -0.0034(14) 0.0246(16) -0.0112(14)
C17 0.0288(10) 0.0382(11) 0.0336(10) -0.0040(8) -0.0005(8) 0.0051(8)
C18 0.0556(15) 0.0505(13) 0.0333(11) -0.0019(11) -0.0086(10) 0.0068(10)
C19 0.0835(19) 0.0545(14) 0.0330(12) -0.0011(13) -0.0084(12) -0.0083(11)
C20 0.0591(15) 0.0392(12) 0.0437(13) 0.0008(11) 0.0013(11) -0.0041(10)
C21 0.0292(11) 0.0360(10) 0.0349(10) -0.0020(8) 0.0025(8) 0.0041(8)
C22 0.0288(10) 0.0375(10) 0.0299(10) -0.0036(8) -0.0005(8) 0.0007(8)
C23 0.0341(12) 0.0401(11) 0.0430(12) -0.0015(9) -0.0011(9) 0.0060(10)
C24 0.0277(11) 0.0413(12) 0.0428(12) 0.0004(9) 0.0026(9) 0.0069(10)
O2W 0.0305(8) 0.0620(10) 0.0642(10) -0.0010(7) -0.0034(7) 0.0196(8)
O1W 0.0393(9) 0.0735(11) 0.0481(9) -0.0017(8) -0.0029(7) 0.0129(8)

loop_
_atom_type_symbol
_atom_type_description
_atom_type_scat_dispersion_real
_atom_type_scat_dispersion_imag
_atom_type_scat_source
C C 0.0033 0.0016 'International Tables Vol C Tables 4.2.6.8 and 6.1.1.4'
H H 0.0000 0.0000 'International Tables Vol C Tables 4.2.6.8 and 6.1.1.4'
N N 0.0061 0.0033 'International Tables Vol C Tables 4.2.6.8 and 6.1.1.4'
O O 0.0106 0.0060 'International Tables Vol C Tables 4.2.6.8 and 6.1.1.4'
Cu Cu 0.3201 1.2651 'International Tables Vol C Tables 4.2.6.8 and 6.1.1.4'

loop_
_geom_angle_atom_site_label_1
_geom_angle_atom_site_label_2
_geom_angle_atom_site_label_3
_geom_angle
N4 Cu1 N1 178.13(7)
N4 Cu1 N5 86.27(7)
N1 Cu1 N5 93.91(7)
N4 Cu1 N2 93.51(7)
N1 Cu1 N2 86.29(7)
N5 Cu1 N2 179.15(8)
H3WA O3W H3WB 108.0
C1 N1 C9 112.30(18)
C1 N1 Cu1 107.13(13)
C9 N1 Cu1 115.94(13)
C1 N1 H1 107.0
C9 N1 H1 107.0
Cu1 N1 H1 107.0
C2 N2 C3 112.08(17)
C2 N2 Cu1 106.01(13)
C3 N2 Cu1 115.82(13)
C2 N2 H2 107.5
C3 N2 H2 107.5
Cu1 N2 H2 107.5
C4 N3 C3 115.14(18)
C4 N3 C10 114.89(18)
C3 N3 C10 115.56(19)
C5 N4 C4 112.06(17)
C5 N4 Cu1 106.53(13)
C4 N4 Cu1 114.52(13)
C5 N4 H4 107.8
C4 N4 H4 107.8
Cu1 N4 H4 107.8
C6 N5 C7 112.77(18)
C6 N5 Cu1 106.72(13)
C7 N5 Cu1 116.79(15)
C6 N5 H5 106.7
C7 N5 H5 106.7
Cu1 N5 H5 106.7
N1 C1 C2 108.80(18)
N1 C1 H1A 109.9
C2 C1 H1A 109.9
N1 C1 H1B 109.9
C2 C1 H1B 109.9
H1A C1 H1B 108.3
N2 C2 C1 108.68(18)
N2 C2 H2A 110.0
C1 C2 H2A 110.0
N2 C2 H2B 110.0
C1 C2 H2B 110.0
H2A C2 H2B 108.3
N3 C3 N2 114.72(17)
N3 C3 H3A 108.6
N2 C3 H3A 108.6
N3 C3 H3B 108.6
N2 C3 H3B 108.6
H3A C3 H3B 107.6
N3 C4 N4 114.61(17)
N3 C4 H4A 108.6
N4 C4 H4A 108.6
N3 C4 H4B 108.6
N4 C4 H4B 108.6
H4A C4 H4B 107.6
N4 C5 C6 108.34(18)
N4 C5 H5A 110.0
C6 C5 H5A 110.0
N4 C5 H5B 110.0
C6 C5 H5B 110.0
H5A C5 H5B 108.4
N5 C6 C5 108.45(17)
N5 C6 H6A 110.0
C5 C6 H6A 110.0
N5 C6 H6B 110.0
C5 C6 H6B 110.0
H6A C6 H6B 108.4
N5 C7 C8 112.00(19)
N5 C7 H7A 109.2
C8 C7 H7A 109.2
N5 C7 H7B 109.2
C8 C7 H7B 109.2
H7A C7 H7B 107.9
C9 C8 C7 115.2(2)
C9 C8 H8A 108.5
C7 C8 H8A 108.5
C9 C8 H8B 108.5
C7 C8 H8B 108.5
H8A C8 H8B 107.5
N1 C9 C8 112.4(2)
N1 C9 H9A 109.1
C8 C9 H9A 109.1
N1 C9 H9B 109.1
C8 C9 H9B 109.1
H9A C9 H9B 107.8
N3 C10 C11 113.38(18)
N3 C10 H10A 108.9
C11 C10 H10A 108.9
N3 C10 H10B 108.9
C11 C10 H10B 108.9
H10A C10 H10B 107.7
C16 C11 C12 117.8(2)
C16 C11 C10 121.6(2)
C12 C11 C10 120.6(2)
C13 C12 C11 120.7(3)
C13 C12 H12 119.7
C11 C12 H12 119.7
C14 C13 C12 120.4(3)
C14 C13 H13 119.8
C12 C13 H13 119.8
C15 C14 C13 119.5(3)
C15 C14 H14 120.2
C13 C14 H14 120.2
C14 C15 C16 120.8(3)
C14 C15 H15 119.6
C16 C15 H15 119.6
C11 C16 C15 120.8(3)
C11 C16 H16 119.6
C15 C16 H16 119.6
C18 C17 C22 118.79(19)
C18 C17 C23 121.21(18)
C22 C17 C23 119.98(18)
C19 C18 C17 120.5(2)
C19 C18 H18 119.7
C17 C18 H18 119.7
C20 C19 C18 120.2(2)
C20 C19 H19 119.9
C18 C19 H19 119.9
C19 C20 C21 120.3(2)
C19 C20 H20 119.8
C21 C20 H20 119.8
C22 C21 C20 118.86(19)
C22 C21 C24 119.66(18)
C20 C21 C24 121.41(18)
C21 C22 C17 121.31(18)
C21 C22 H22 119.3
C17 C22 H22 119.3
O2 C23 O1 124.7(2)
O2 C23 C17 117.66(18)
O1 C23 C17 117.66(19)
O4 C24 O3 124.7(2)
O4 C24 C21 118.00(18)
O3 C24 C21 117.30(19)
H2WA O2W H2WB 115.8
H1WA O1W H1WB 115.1

loop_
_geom_bond_atom_site_label_1
_geom_bond_atom_site_label_2
_geom_bond_distance
Cu1 N4 2.0119(17)
Cu1 N1 2.0146(17)
Cu1 N5 2.0206(17)
Cu1 N2 2.0290(17)
O1 C23 1.251(2)
O2 C23 1.247(2)
O3 C24 1.254(3)
O4 C24 1.249(3)
O3W H3WA 0.8814
O3W H3WB 0.8671
N1 C1 1.473(3)
N1 C9 1.480(3)
N1 H1 0.9800
N2 C2 1.481(3)
N2 C3 1.495(3)
N2 H2 0.9800
N3 C4 1.433(3)
N3 C3 1.435(3)
N3 C10 1.474(3)
N4 C5 1.480(3)
N4 C4 1.495(3)
N4 H4 0.9800
N5 C6 1.478(3)
N5 C7 1.478(3)
N5 H5 0.9800
C1 C2 1.507(3)
C1 H1A 0.9700
C1 H1B 0.9700
C2 H2A 0.9700
C2 H2B 0.9700
C3 H3A 0.9700
C3 H3B 0.9700
C4 H4A 0.9700
C4 H4B 0.9700
C5 C6 1.505(3)
C5 H5A 0.9700
C5 H5B 0.9700
C6 H6A 0.9700
C6 H6B 0.9700
C7 C8 1.515(3)
C7 H7A 0.9700
C7 H7B 0.9700
C8 C9 1.511(4)
C8 H8A 0.9700
C8 H8B 0.9700
C9 H9A 0.9700
C9 H9B 0.9700
C10 C11 1.502(3)
C10 H10A 0.9700
C10 H10B 0.9700
C11 C16 1.373(4)
C11 C12 1.386(3)
C12 C13 1.378(4)
C12 H12 0.9300
C13 C14 1.364(5)
C13 H13 0.9300
C14 C15 1.350(5)
C14 H14 0.9300
C15 C16 1.381(4)
C15 H15 0.9300
C16 H16 0.9300
C17 C18 1.381(3)
C17 C22 1.389(3)
C17 C23 1.513(3)
C18 C19 1.380(3)
C18 H18 0.9300
C19 C20 1.380(3)
C19 H19 0.9300
C20 C21 1.386(3)
C20 H20 0.9300
C21 C22 1.384(3)
C21 C24 1.513(3)
C22 H22 0.9300
O2W H2WA 0.8360
O2W H2WB 0.8450
O1W H1WA 0.8473
O1W H1WB 0.8730

loop_
_geom_hbond_atom_site_label_D
_geom_hbond_atom_site_label_H
_geom_hbond_atom_site_label_A
_geom_hbond_site_symmetry_A
_geom_hbond_distance_DH
_geom_hbond_distance_HA
_geom_hbond_distance_DA
_geom_hbond_angle_DHA
N1 H1 O4 1_465 0.98 2.04 2.950(2) 154
N2 H2 O3 1_565 0.98 2.15 3.118(2) 170
N4 H4 O2 2_656 0.98 2.00 2.949(2) 161
N5 H5 O3W 2_556 0.98 2.35 3.230(3) 149
O1W H1WB O4 1_565 0.87 2.01 2.884(2) 176
O1W H1WB O3 1_565 0.87 2.60 3.213(2) 128
O1W H1WA O3W 2_656 0.85 1.97 2.813(2) 173
O2W H2WA O2 2_556 0.84 1.96 2.795(2) 174
O2W H2WB O3 1_465 0.85 1.95 2.798(2) 178
O3W H3WA O1 3_666 0.88 1.92 2.779(2) 163
O3W H3WB O1 . 0.87 1.85 2.720(2) 176
O3W H3WB O2 . 0.87 2.66 3.248(2) 126

loop_
_geom_torsion_atom_site_label_1
_geom_torsion_atom_site_label_2
_geom_torsion_atom_site_label_3
_geom_torsion_atom_site_label_4
_geom_torsion
C9 N1 C1 C2 167.12(18)
Cu1 N1 C1 C2 38.7(2)
C3 N2 C2 C1 167.77(18)
Cu1 N2 C2 C1 40.5(2)
N1 C1 C2 N2 -54.0(2)
C4 N3 C3 N2 67.2(2)
C10 N3 C3 N2 -70.5(2)
C2 N2 C3 N3 -175.81(18)
Cu1 N2 C3 N3 -54.0(2)
C3 N3 C4 N4 -70.0(2)
C10 N3 C4 N4 68.0(2)
C5 N4 C4 N3 179.82(18)
Cu1 N4 C4 N3 58.3(2)
C4 N4 C5 C6 -166.99(17)
Cu1 N4 C5 C6 -41.01(19)
C7 N5 C6 C5 -168.77(19)
Cu1 N5 C6 C5 -39.2(2)
N4 C5 C6 N5 54.5(2)
C6 N5 C7 C8 -179.3(2)
Cu1 N5 C7 C8 56.6(2)
N5 C7 C8 C9 -67.4(3)
C1 N1 C9 C8 178.50(19)
Cu1 N1 C9 C8 -57.9(2)
C7 C8 C9 N1 68.5(3)
C4 N3 C10 C11 153.0(2)
C3 N3 C10 C11 -69.1(3)
N3 C10 C11 C16 103.8(3)
N3 C10 C11 C12 -77.4(3)
C16 C11 C12 C13 0.4(4)
C10 C11 C12 C13 -178.4(2)
C11 C12 C13 C14 -0.9(4)
C12 C13 C14 C15 0.6(5)
C13 C14 C15 C16 0.2(6)
C12 C11 C16 C15 0.3(4)
C10 C11 C16 C15 179.2(3)
C14 C15 C16 C11 -0.7(6)
C22 C17 C18 C19 0.4(3)
C23 C17 C18 C19 -178.2(2)
C17 C18 C19 C20 0.1(4)
C18 C19 C20 C21 -0.8(4)
C19 C20 C21 C22 1.0(3)
C19 C20 C21 C24 177.7(2)
C20 C21 C22 C17 -0.5(3)
C24 C21 C22 C17 -177.30(18)
C18 C17 C22 C21 -0.2(3)
C23 C17 C22 C21 178.41(18)
C18 C17 C23 O2 179.9(2)
C22 C17 C23 O2 1.3(3)
C18 C17 C23 O1 0.6(3)
C22 C17 C23 O1 -178.0(2)
C22 C21 C24 O4 -11.4(3)
C20 C21 C24 O4 171.9(2)
C22 C21 C24 O3 166.69(19)
C20 C21 C24 O3 -10.0(3)

_cod_database_fobs_code 2242990
